data_4514815
loop_
_publ_author_name
'Meng, Shan-Shui'
'Tang, Xiaowen'
'Luo, Xiang'
'Wu, Ruibo'
'Zhao, Jun-Ling'
'Chan, Albert S. C.'

_publ_section_title
;
 Borane-Catalyzed Chemoselectivity-Controllable N-Alkylation and ortho
 C-Alkylation of Unprotected Arylamines Using Benzylic Alcohols
;
_journal_issue 9
_journal_name_full 'ACS Catalysis'
_journal_page_first 8397
_journal_paper_doi 10.1021/acscatal.9b03038
_journal_volume 9
_journal_year 2019
_chemical_formula_sum 'C25 H9 B F15 N O'
_chemical_formula_weight 635.14
_space_group_crystal_system monoclinic
_space_group_IT_number 14
_space_group_name_Hall '-P 2ybc'
_space_group_name_H-M_alt 'P 1 21/c 1'
_symmetry_space_group_name_Hall '-P 2ybc'
_symmetry_space_group_name_H-M 'P 1 21/c 1'
_atom_sites_solution_hydrogens geom
_audit_creation_method SHELXL-2016/6
_audit_update_record
;
2019-04-28 deposited with the CCDC.    2019-08-13 downloaded from the CCDC.
;
_cell_angle_alpha 90
_cell_angle_beta 91.1950(10)
_cell_angle_gamma 90
_cell_formula_units_Z 4
_cell_length_a 15.7548(2)
_cell_length_b 8.52180(10)
_cell_length_c 17.5186(2)
_cell_measurement_temperature 293(2)
_cell_volume 2351.52(5)
_computing_structure_refinement 'SHELXL-2016/6 (Sheldrick, 2016)'
_computing_structure_solution 'SHELXT 2018/2 (Sheldrick, 2018)'
_diffrn_ambient_temperature 293(2)
_diffrn_measured_fraction_theta_full 0.998
_diffrn_measured_fraction_theta_max 0.954
_diffrn_radiation_type CuK\a
_diffrn_radiation_wavelength 1.54184
_diffrn_reflns_av_R_equivalents 0.0221
_diffrn_reflns_av_unetI/netI 0.0194
_diffrn_reflns_Laue_measured_fraction_full 0.998
_diffrn_reflns_Laue_measured_fraction_max 0.954
_diffrn_reflns_limit_h_max 19
_diffrn_reflns_limit_h_min -18
_diffrn_reflns_limit_k_max 3
_diffrn_reflns_limit_k_min -10
_diffrn_reflns_limit_l_max 21
_diffrn_reflns_limit_l_min -21
_diffrn_reflns_number 15687
_diffrn_reflns_point_group_measured_fraction_full 0.998
_diffrn_reflns_point_group_measured_fraction_max 0.954
_diffrn_reflns_theta_full 67.684
_diffrn_reflns_theta_max 76.744
_diffrn_reflns_theta_min 2.805
_exptl_absorpt_coefficient_mu 1.742
_exptl_crystal_density_diffrn 1.794
_exptl_crystal_F_000 1256
_exptl_crystal_size_max 0.300
_exptl_crystal_size_mid 0.200
_exptl_crystal_size_min 0.100
_refine_diff_density_max 0.310
_refine_diff_density_min -0.259
_refine_diff_density_rms 0.051
_refine_ls_extinction_method none
_refine_ls_goodness_of_fit_ref 1.060
_refine_ls_hydrogen_treatment constr
_refine_ls_matrix_type full
_refine_ls_number_parameters 389
_refine_ls_number_reflns 4728
_refine_ls_number_restraints 0
_refine_ls_restrained_S_all 1.060
_refine_ls_R_factor_all 0.0354
_refine_ls_R_factor_gt 0.0324
_refine_ls_shift/su_max 0.000
_refine_ls_shift/su_mean 0.000
_refine_ls_structure_factor_coef Fsqd
_refine_ls_weighting_details 'w=1/[\s^2^(Fo^2^)+(0.0395P)^2^+1.4726P] where P=(Fo^2^+2Fc^2^)/3'
_refine_ls_weighting_scheme calc
_refine_ls_wR_factor_gt 0.0833
_refine_ls_wR_factor_ref 0.0859
_reflns_Friedel_coverage 0.000
_reflns_number_gt 4364
_reflns_number_total 4728
_reflns_threshold_expression 'I > 2\s(I)'
_cod_data_source_file cs9b03038_si_002.cif
_cod_data_source_block mengshsh_181217_2
_cod_database_code 4514815
_shelx_shelxl_version_number 2016/6
_shelx_space_group_comment
;
The symmetry employed for this shelxl refinement is uniquely defined
by the following loop, which should always be used as a source of
symmetry information in preference to the above space-group names.
They are only intended as comments.
;
_shelx_estimated_absorpt_t_min 0.623
_shelx_estimated_absorpt_t_max 0.845

loop_
_space_group_symop_operation_xyz
'x, y, z'
'-x, y+1/2, -z+1/2'
'-x, -y, -z'
'x, -y-1/2, z-1/2'

loop_
_atom_site_label
_atom_site_type_symbol
_atom_site_fract_x
_atom_site_fract_y
_atom_site_fract_z
_atom_site_U_iso_or_equiv
_atom_site_adp_type
_atom_site_occupancy
_atom_site_site_symmetry_order
_atom_site_calc_flag
_atom_site_refinement_flags_posn
_atom_site_refinement_flags_adp
F001 F 0.72188(5) 0.42310(11) 0.16815(5) 0.02339(19) Uani 1 1 d . .
F002 F 0.89023(5) 0.47790(10) 0.24498(5) 0.02292(19) Uani 1 1 d . .
F003 F 0.58769(5) 0.38856(10) 0.39814(5) 0.02245(19) Uani 1 1 d . .
F004 F 0.54171(5) 0.69551(10) 0.33619(5) 0.02240(19) Uani 1 1 d . .
F005 F 0.69714(5) 0.88158(10) 0.30909(5) 0.02330(19) Uani 1 1 d . .
F006 F 0.55288(6) 0.40151(11) 0.54622(5) 0.0269(2) Uani 1 1 d . .
F007 F 0.80198(5) 0.77118(11) 0.43677(5) 0.0258(2) Uani 1 1 d . .
F008 F 0.41628(5) 0.67842(11) 0.23273(5) 0.0269(2) Uani 1 1 d . .
F009 F 0.59805(6) 0.42314(12) 0.06206(5) 0.0305(2) Uani 1 1 d . .
F00A F 0.79372(6) 1.08880(10) 0.23573(6) 0.0297(2) Uani 1 1 d . .
F00B F 0.63896(6) 0.60215(12) 0.64080(5) 0.0318(2) Uani 1 1 d . .
F00C F 0.44198(6) 0.54312(12) 0.09429(5) 0.0308(2) Uani 1 1 d . .
F00D F 0.98790(6) 0.68758(11) 0.17881(6) 0.0303(2) Uani 1 1 d . .
F00E F 0.76399(6) 0.78521(12) 0.58339(5) 0.0314(2) Uani 1 1 d . .
F00F F 0.94026(6) 0.99573(11) 0.17015(6) 0.0327(2) Uani 1 1 d . .
O00G O 0.92557(7) 0.11613(14) 0.57438(7) 0.0295(3) Uani 1 1 d . .
N00H N 0.75119(7) 0.36881(14) 0.32099(7) 0.0174(2) Uani 1 1 d . .
H00A H 0.705829 0.307856 0.313955 0.021 Uiso 1 1 calc R U
H00B H 0.784050 0.355080 0.280819 0.021 Uiso 1 1 calc R U
C00I C 0.86379(9) 0.62958(17) 0.24709(8) 0.0190(3) Uani 1 1 d . .
C00J C 0.78915(9) 0.66972(17) 0.28317(8) 0.0177(3) Uani 1 1 d . .
C00K C 0.79820(9) 0.30988(17) 0.38875(8) 0.0178(3) Uani 1 1 d . .
C00L C 0.69403(9) 0.58381(17) 0.40860(8) 0.0175(3) Uani 1 1 d . .
C00M C 0.63188(9) 0.49270(17) 0.44204(8) 0.0184(3) Uani 1 1 d . .
C00N C 0.76933(9) 0.82901(18) 0.27771(8) 0.0193(3) Uani 1 1 d . .
C00O C 0.64658(9) 0.49010(17) 0.18647(8) 0.0196(3) Uani 1 1 d . .
C00P C 0.55849(9) 0.62161(17) 0.27027(8) 0.0186(3) Uani 1 1 d . .
C00Q C 0.61283(9) 0.49533(18) 0.51832(8) 0.0210(3) Uani 1 1 d . .
C00R C 0.63771(9) 0.55486(17) 0.25857(8) 0.0175(3) Uani 1 1 d . .
C00S C 0.65666(10) 0.59634(19) 0.56646(8) 0.0225(3) Uani 1 1 d . .
C00T C 0.91579(9) 0.73564(19) 0.21073(8) 0.0221(3) Uani 1 1 d . .
C00U C 0.89250(10) 0.89125(18) 0.20693(9) 0.0231(3) Uani 1 1 d . .
C00V C 0.73712(9) 0.68082(17) 0.45978(8) 0.0195(3) Uani 1 1 d . .
C00W C 0.88609(9) 0.18871(18) 0.51412(8) 0.0216(3) Uani 1 1 d . .
C00X C 0.49287(9) 0.61726(17) 0.21652(9) 0.0217(3) Uani 1 1 d . .
C00Y C 0.81827(10) 0.93766(17) 0.24061(8) 0.0221(3) Uani 1 1 d . .
C00Z C 0.58376(10) 0.48688(18) 0.13035(8) 0.0223(3) Uani 1 1 d . .
C010 C 0.50511(9) 0.54918(18) 0.14633(9) 0.0224(3) Uani 1 1 d . .
C011 C 0.87561(9) 0.37328(18) 0.41043(8) 0.0211(3) Uani 1 1 d . .
H011 H 0.897957 0.456808 0.383213 0.025 Uiso 1 1 calc R U
C012 C 0.71930(10) 0.68918(18) 0.53693(8) 0.0228(3) Uani 1 1 d . .
C013 C 0.92014(9) 0.31219(18) 0.47297(9) 0.0221(3) Uani 1 1 d . .
H013 H 0.972652 0.353905 0.487264 0.027 Uiso 1 1 calc R U
C014 C 0.76301(9) 0.18921(18) 0.43077(9) 0.0226(3) Uani 1 1 d . .
H014 H 0.710266 0.148298 0.416618 0.027 Uiso 1 1 calc R U
C015 C 0.80646(10) 0.12998(19) 0.49366(9) 0.0249(3) Uani 1 1 d . .
H015 H 0.782396 0.050503 0.522451 0.030 Uiso 1 1 calc R U
C016 C 1.01252(10) 0.1546(2) 0.58861(10) 0.0308(4) Uani 1 1 d . .
H01A H 1.043890 0.139790 0.542766 0.046 Uiso 1 1 calc R U
H01B H 1.035317 0.087702 0.628083 0.046 Uiso 1 1 calc R U
H01C H 1.016910 0.262091 0.604549 0.046 Uiso 1 1 calc R U
B017 B 0.71834(10) 0.55248(19) 0.31965(9) 0.0172(3) Uani 1 1 d . .

loop_
_atom_site_aniso_label
_atom_site_aniso_U_11
_atom_site_aniso_U_22
_atom_site_aniso_U_33
_atom_site_aniso_U_23
_atom_site_aniso_U_13
_atom_site_aniso_U_12
F001 0.0233(4) 0.0289(5) 0.0180(4) -0.0026(3) 0.0007(3) 0.0070(4)
F002 0.0231(4) 0.0206(4) 0.0252(4) 0.0012(3) 0.0049(3) 0.0050(3)
F003 0.0236(4) 0.0231(4) 0.0206(4) -0.0020(3) -0.0003(3) -0.0055(3)
F004 0.0225(4) 0.0269(4) 0.0179(4) -0.0011(3) 0.0024(3) 0.0061(3)
F005 0.0240(4) 0.0211(4) 0.0250(4) -0.0011(3) 0.0051(3) 0.0048(3)
F006 0.0249(4) 0.0310(5) 0.0249(5) 0.0056(4) 0.0061(3) -0.0033(4)
F007 0.0257(4) 0.0299(5) 0.0217(4) -0.0009(4) -0.0004(3) -0.0103(4)
F008 0.0189(4) 0.0321(5) 0.0296(5) 0.0031(4) -0.0019(3) 0.0068(4)
F009 0.0383(5) 0.0350(5) 0.0180(4) -0.0072(4) -0.0060(4) 0.0064(4)
F00A 0.0388(5) 0.0166(4) 0.0337(5) 0.0013(4) 0.0046(4) 0.0014(4)
F00B 0.0408(5) 0.0399(6) 0.0148(4) -0.0002(4) 0.0044(4) -0.0016(4)
F00C 0.0280(5) 0.0365(5) 0.0274(5) -0.0007(4) -0.0132(4) 0.0027(4)
F00D 0.0236(4) 0.0323(5) 0.0356(5) 0.0027(4) 0.0127(4) 0.0008(4)
F00E 0.0424(5) 0.0330(5) 0.0185(4) -0.0043(4) -0.0053(4) -0.0097(4)
F00F 0.0335(5) 0.0281(5) 0.0367(5) 0.0063(4) 0.0088(4) -0.0079(4)
O00G 0.0263(6) 0.0357(6) 0.0263(6) 0.0111(5) -0.0080(4) -0.0019(5)
N00H 0.0173(5) 0.0188(6) 0.0160(6) -0.0003(5) -0.0011(4) 0.0005(4)
C00I 0.0206(7) 0.0186(7) 0.0176(7) 0.0004(5) -0.0010(5) 0.0016(5)
C00J 0.0179(6) 0.0204(7) 0.0146(6) -0.0003(5) -0.0025(5) -0.0001(5)
C00K 0.0184(6) 0.0183(7) 0.0168(7) 0.0003(5) -0.0001(5) 0.0027(5)
C00L 0.0168(6) 0.0177(7) 0.0179(7) 0.0006(5) -0.0007(5) 0.0031(5)
C00M 0.0174(6) 0.0192(7) 0.0186(7) -0.0018(5) -0.0017(5) 0.0016(5)
C00N 0.0195(7) 0.0219(7) 0.0163(7) -0.0013(5) 0.0009(5) 0.0013(6)
C00O 0.0194(7) 0.0193(7) 0.0202(7) 0.0005(6) 0.0000(5) 0.0030(5)
C00P 0.0225(7) 0.0183(7) 0.0152(7) 0.0004(5) 0.0011(5) 0.0002(5)
C00Q 0.0189(7) 0.0228(7) 0.0212(7) 0.0040(6) 0.0029(5) 0.0010(6)
C00R 0.0187(6) 0.0177(6) 0.0161(7) 0.0014(5) 0.0004(5) -0.0004(5)
C00S 0.0263(7) 0.0271(8) 0.0141(7) 0.0001(6) 0.0005(5) 0.0039(6)
C00T 0.0185(7) 0.0287(8) 0.0193(7) 0.0007(6) 0.0035(5) 0.0002(6)
C00U 0.0251(7) 0.0238(8) 0.0205(7) 0.0027(6) 0.0024(6) -0.0068(6)
C00V 0.0189(7) 0.0202(7) 0.0194(7) 0.0014(5) 0.0000(5) 0.0001(5)
C00W 0.0214(7) 0.0236(7) 0.0196(7) 0.0017(6) -0.0016(5) 0.0032(6)
C00X 0.0178(7) 0.0209(7) 0.0263(8) 0.0041(6) -0.0014(6) 0.0026(5)
C00Y 0.0291(8) 0.0172(7) 0.0200(7) -0.0004(6) -0.0014(6) -0.0005(6)
C00Z 0.0292(8) 0.0208(7) 0.0166(7) -0.0020(5) -0.0023(6) 0.0004(6)
C010 0.0230(7) 0.0229(7) 0.0208(7) 0.0023(6) -0.0079(6) -0.0009(6)
C011 0.0204(7) 0.0212(7) 0.0216(7) 0.0027(6) 0.0001(5) -0.0017(6)
C012 0.0273(7) 0.0222(7) 0.0188(7) -0.0018(6) -0.0043(6) 0.0002(6)
C013 0.0181(7) 0.0247(7) 0.0233(7) -0.0005(6) -0.0025(5) -0.0019(6)
C014 0.0191(7) 0.0232(7) 0.0255(7) 0.0032(6) -0.0022(6) -0.0038(6)
C015 0.0257(8) 0.0244(8) 0.0245(8) 0.0070(6) -0.0009(6) -0.0032(6)
C016 0.0268(8) 0.0310(8) 0.0342(9) 0.0040(7) -0.0122(7) 0.0005(7)
B017 0.0178(7) 0.0173(7) 0.0163(7) -0.0001(6) -0.0002(6) 0.0019(6)

loop_
_atom_type_symbol
_atom_type_description
_atom_type_scat_dispersion_real
_atom_type_scat_dispersion_imag
_atom_type_scat_source
C C 0.0181 0.0091 'International Tables Vol C Tables 4.2.6.8 and 6.1.1.4'
H H 0.0000 0.0000 'International Tables Vol C Tables 4.2.6.8 and 6.1.1.4'
B B 0.0090 0.0039 'International Tables Vol C Tables 4.2.6.8 and 6.1.1.4'
N N 0.0311 0.0180 'International Tables Vol C Tables 4.2.6.8 and 6.1.1.4'
O O 0.0492 0.0322 'International Tables Vol C Tables 4.2.6.8 and 6.1.1.4'
F F 0.0727 0.0534 'International Tables Vol C Tables 4.2.6.8 and 6.1.1.4'

loop_
_geom_angle_atom_site_label_1
_geom_angle_atom_site_label_2
_geom_angle_atom_site_label_3
_geom_angle
C00W O00G C016 116.91(12)
C00K N00H B017 119.16(11)
C00K N00H H00A 107.5
B017 N00H H00A 107.5
C00K N00H H00B 107.5
B017 N00H H00B 107.5
H00A N00H H00B 107.0
F002 C00I C00T 115.09(12)
F002 C00I C00J 120.62(13)
C00T C00I C00J 124.29(14)
C00I C00J C00N 113.48(13)
C00I C00J B017 128.13(13)
C00N C00J B017 117.83(12)
C011 C00K C014 120.33(13)
C011 C00K N00H 120.97(13)
C014 C00K N00H 118.70(12)
C00V C00L C00M 113.61(13)
C00V C00L B017 126.34(13)
C00M C00L B017 119.48(12)
F003 C00M C00Q 116.19(13)
F003 C00M C00L 118.98(12)
C00Q C00M C00L 124.79(14)
F005 C00N C00Y 117.00(13)
F005 C00N C00J 118.95(13)
C00Y C00N C00J 124.04(13)
F001 C00O C00Z 116.04(13)
F001 C00O C00R 119.10(12)
C00Z C00O C00R 124.86(14)
F004 C00P C00X 116.03(13)
F004 C00P C00R 120.70(13)
C00X C00P C00R 123.27(13)
F006 C00Q C00M 121.00(14)
F006 C00Q C00S 119.84(13)
C00M C00Q C00S 119.15(14)
C00O C00R C00P 113.86(13)
C00O C00R B017 119.75(12)
C00P C00R B017 126.36(12)
F00B C00S C012 120.72(14)
F00B C00S C00Q 120.39(14)
C012 C00S C00Q 118.88(13)
F00D C00T C00U 120.08(13)
F00D C00T C00I 120.49(14)
C00U C00T C00I 119.44(13)
F00F C00U C00T 120.76(14)
F00F C00U C00Y 120.35(14)
C00T C00U C00Y 118.88(14)
F007 C00V C00L 120.74(13)
F007 C00V C012 115.59(13)
C00L C00V C012 123.65(14)
O00G C00W C013 124.81(14)
O00G C00W C015 115.53(13)
C013 C00W C015 119.65(14)
F008 C00X C010 119.54(13)
F008 C00X C00P 120.31(14)
C010 C00X C00P 120.15(14)
F00A C00Y C00N 120.68(13)
F00A C00Y C00U 119.47(13)
C00N C00Y C00U 119.84(14)
F009 C00Z C00O 120.90(14)
F009 C00Z C010 120.38(13)
C00O C00Z C010 118.71(14)
F00C C010 C00X 120.63(14)
F00C C010 C00Z 120.31(14)
C00X C010 C00Z 119.06(13)
C00K C011 C013 119.93(14)
C00K C011 H011 120.0
C013 C011 H011 120.0
F00E C012 C00S 119.60(13)
F00E C012 C00V 120.49(14)
C00S C012 C00V 119.90(14)
C00W C013 C011 119.91(14)
C00W C013 H013 120.0
C011 C013 H013 120.0
C015 C014 C00K 119.84(14)
C015 C014 H014 120.1
C00K C014 H014 120.1
C014 C015 C00W 120.25(14)
C014 C015 H015 119.9
C00W C015 H015 119.9
O00G C016 H01A 109.5
O00G C016 H01B 109.5
H01A C016 H01B 109.5
O00G C016 H01C 109.5
H01A C016 H01C 109.5
H01B C016 H01C 109.5
C00L B017 C00J 116.59(12)
C00L B017 C00R 115.17(11)
C00J B017 C00R 105.19(11)
C00L B017 N00H 102.78(11)
C00J B017 N00H 111.63(11)
C00R B017 N00H 105.02(11)

loop_
_geom_bond_atom_site_label_1
_geom_bond_atom_site_label_2
_geom_bond_distance
F001 C00O 1.3609(16)
F002 C00I 1.3588(17)
F003 C00M 1.3569(16)
F004 C00P 1.3464(16)
F005 C00N 1.3500(16)
F006 C00Q 1.3377(17)
F007 C00V 1.3479(17)
F008 C00X 1.3501(17)
F009 C00Z 1.3372(17)
F00A C00Y 1.3470(17)
F00B C00S 1.3384(17)
F00C C010 1.3362(17)
F00D C00T 1.3408(17)
F00E C012 1.3432(17)
F00F C00U 1.3395(17)
O00G C00W 1.3625(18)
O00G C016 1.4254(19)
N00H C00K 1.4742(18)
N00H B017 1.6486(19)
N00H H00A 0.8900
N00H H00B 0.8900
C00I C00T 1.384(2)
C00I C00J 1.389(2)
C00J C00N 1.396(2)
C00J B017 1.637(2)
C00K C011 1.380(2)
C00K C014 1.387(2)
C00L C00V 1.387(2)
C00L C00M 1.389(2)
C00L B017 1.634(2)
C00M C00Q 1.376(2)
C00N C00Y 1.377(2)
C00O C00Z 1.381(2)
C00O C00R 1.388(2)
C00P C00X 1.384(2)
C00P C00R 1.391(2)
C00Q C00S 1.380(2)
C00R B017 1.644(2)
C00S C012 1.374(2)
C00T C00U 1.377(2)
C00U C00Y 1.379(2)
C00V C012 1.388(2)
C00W C013 1.389(2)
C00W C015 1.391(2)
C00X C010 1.377(2)
C00Z C010 1.382(2)
C011 C013 1.390(2)
C011 H011 0.9300
C013 H013 0.9300
C014 C015 1.380(2)
C014 H014 0.9300
C015 H015 0.9300
C016 H01A 0.9600
C016 H01B 0.9600
C016 H01C 0.9600

loop_
_geom_torsion_atom_site_label_1
_geom_torsion_atom_site_label_2
_geom_torsion_atom_site_label_3
_geom_torsion_atom_site_label_4
_geom_torsion
F002 C00I C00J C00N -177.68(12)
C00T C00I C00J C00N 1.7(2)
F002 C00I C00J B017 -6.5(2)
C00T C00I C00J B017 172.90(14)
B017 N00H C00K C011 -62.73(18)
B017 N00H C00K C014 117.07(14)
C00V C00L C00M F003 -177.45(12)
B017 C00L C00M F003 -5.52(19)
C00V C00L C00M C00Q 0.2(2)
B017 C00L C00M C00Q 172.09(13)
C00I C00J C00N F005 178.48(12)
B017 C00J C00N F005 6.33(19)
C00I C00J C00N C00Y -0.2(2)
B017 C00J C00N C00Y -172.31(13)
F003 C00M C00Q F006 -1.1(2)
C00L C00M C00Q F006 -178.80(13)
F003 C00M C00Q C00S 178.71(13)
C00L C00M C00Q C00S 1.0(2)
F001 C00O C00R C00P 179.18(12)
C00Z C00O C00R C00P -1.2(2)
F001 C00O C00R B017 1.1(2)
C00Z C00O C00R B017 -179.27(14)
F004 C00P C00R C00O -176.88(12)
C00X C00P C00R C00O 3.1(2)
F004 C00P C00R B017 1.0(2)
C00X C00P C00R B017 -179.03(14)
F006 C00Q C00S F00B -0.7(2)
C00M C00Q C00S F00B 179.49(13)
F006 C00Q C00S C012 178.56(13)
C00M C00Q C00S C012 -1.3(2)
F002 C00I C00T F00D -2.2(2)
C00J C00I C00T F00D 178.41(13)
F002 C00I C00T C00U 177.25(13)
C00J C00I C00T C00U -2.2(2)
F00D C00T C00U F00F 1.4(2)
C00I C00T C00U F00F -178.00(13)
F00D C00T C00U C00Y -179.64(13)
C00I C00T C00U C00Y 1.0(2)
C00M C00L C00V F007 176.91(12)
B017 C00L C00V F007 5.6(2)
C00M C00L C00V C012 -1.1(2)
B017 C00L C00V C012 -172.41(14)
C016 O00G C00W C013 -9.7(2)
C016 O00G C00W C015 169.51(14)
F004 C00P C00X F008 -2.9(2)
C00R C00P C00X F008 177.12(13)
F004 C00P C00X C010 177.65(13)
C00R C00P C00X C010 -2.3(2)
F005 C00N C00Y F00A -0.7(2)
C00J C00N C00Y F00A 177.99(13)
F005 C00N C00Y C00U -179.59(13)
C00J C00N C00Y C00U -0.9(2)
F00F C00U C00Y F00A 0.5(2)
C00T C00U C00Y F00A -178.42(14)
F00F C00U C00Y C00N 179.46(14)
C00T C00U C00Y C00N 0.5(2)
F001 C00O C00Z F009 -1.0(2)
C00R C00O C00Z F009 179.41(14)
F001 C00O C00Z C010 178.21(13)
C00R C00O C00Z C010 -1.4(2)
F008 C00X C010 F00C 0.0(2)
C00P C00X C010 F00C 179.40(13)
F008 C00X C010 C00Z -179.97(13)
C00P C00X C010 C00Z -0.5(2)
F009 C00Z C010 F00C 1.5(2)
C00O C00Z C010 F00C -177.66(14)
F009 C00Z C010 C00X -178.52(14)
C00O C00Z C010 C00X 2.3(2)
C014 C00K C011 C013 2.4(2)
N00H C00K C011 C013 -177.78(13)
F00B C00S C012 F00E 0.9(2)
C00Q C00S C012 F00E -178.32(14)
F00B C00S C012 C00V 179.59(13)
C00Q C00S C012 C00V 0.4(2)
F007 C00V C012 F00E 1.4(2)
C00L C00V C012 F00E 179.59(13)
F007 C00V C012 C00S -177.23(13)
C00L C00V C012 C00S 0.9(2)
O00G C00W C013 C011 177.37(14)
C015 C00W C013 C011 -1.8(2)
C00K C011 C013 C00W -0.8(2)
C011 C00K C014 C015 -1.4(2)
N00H C00K C014 C015 178.82(14)
C00K C014 C015 C00W -1.3(2)
O00G C00W C015 C014 -176.39(14)
C013 C00W C015 C014 2.9(2)
C00V C00L B017 C00J -11.8(2)
C00M C00L B017 C00J 177.37(12)
C00V C00L B017 C00R -135.81(14)
C00M C00L B017 C00R 53.38(18)
C00V C00L B017 N00H 110.60(15)
C00M C00L B017 N00H -60.21(15)
C00I C00J B017 C00L 126.16(15)
C00N C00J B017 C00L -63.00(17)
C00I C00J B017 C00R -104.88(15)
C00N C00J B017 C00R 65.96(15)
C00I C00J B017 N00H 8.47(19)
C00N C00J B017 N00H 179.32(12)
C00O C00R B017 C00L -163.03(13)
C00P C00R B017 C00L 19.2(2)
C00O C00R B017 C00J 67.18(16)
C00P C00R B017 C00J -110.61(15)
C00O C00R B017 N00H -50.75(16)
C00P C00R B017 N00H 131.47(14)
C00K N00H B017 C00L -35.17(15)
C00K N00H B017 C00J 90.54(14)
C00K N00H B017 C00R -156.00(11)
